data_6000764
loop_
_publ_author_name
'Imai, M.'
'Kimura, T.'
'Sato, K.'
'Hirano, T.'

_publ_section_title
;
 Single-crystal growth and electrical properties of BnSi (n=18)
;
_journal_name_full 'Journal of Alloys and Compounds'
_journal_page_first 197
_journal_page_last 202
_journal_paper_doi 10.1016/S0925-8388(00)00813-6
_journal_volume 306
_journal_year 2000
_chemical_formula_sum 'B18 Si'
_space_group_name_H-M_alt R???
_cell_angle_alpha 90.000
_cell_angle_beta 90.000
_cell_angle_gamma 120.000
_cell_length_a 11.0970
_cell_length_b 11.0970
_cell_length_c 23.8800
_cell_volume 2546.69
_cod_database_code 6000764

loop_
_atom_site_label
_atom_site_fract_x
_atom_site_fract_y
_atom_site_fract_z
? ? ? ?
